data_1531836
loop_
_publ_author_name
'Morozkin, A.V.'
'Welter, R.'

_publ_section_title
;
 New (Sc2 Re3 Si4)-type R2 Ti3 Si4 compounds and their magnetic properties
 (R = Gd - Er)
;
_journal_name_full 'Journal of Alloys Compd.'
_journal_page_first L1
_journal_page_last L3
_journal_volume 348
_journal_year 2003
_chemical_formula_sum 'Gd1.9 Si4 Ti3'
_chemical_name_systematic 'Gd1.9 Ti3 Si4'
_space_group_IT_number 92
_symmetry_space_group_name_Hall 'P 4abw 2nw'
_symmetry_space_group_name_H-M 'P 41 21 2'
_cell_angle_alpha 90
_cell_angle_beta 90
_cell_angle_gamma 90
_cell_formula_units_Z 4
_cell_length_a 6.997
_cell_length_b 6.997
_cell_length_c 12.878
_cell_volume 630.481
_citation_journal_id_ASTM JALCEU
_cod_data_source_file Morozkin_JALCEU_2003_1278.cif
_cod_data_source_block Gd1.9Si4Ti3
_cod_original_cell_volume 630.4813
_cod_database_code 1531836

loop_
_symmetry_equiv_pos_as_xyz
x,y,z
-y+1/2,x+1/2,z+1/4
-x,-y,z+1/2
y+1/2,-x+1/2,z+3/4
x+1/2,-y+1/2,-z+3/4
y,x,-z
-x+1/2,y+1/2,-z+1/4
-y,-x,-z+1/2

loop_
_atom_site_label
_atom_site_type_symbol
_atom_site_fract_x
_atom_site_fract_y
_atom_site_fract_z
_atom_site_occupancy
_atom_site_U_iso_or_equiv
Ti1 Ti 0.33 0.33 0 1 0.0
Gd1 Gd 0.343 0.006 0.4677 0.95 0.0
Si1 Si 0.212 0.138 0.685 1 0.0
Ti2 Ti 0.166 0.001 0.864 1 0.0
Si2 Si 0.279 0.966 0.051 1 0.0
